data_7058563
loop_
_publ_author_name
'Torubaev, Yury V.'
'Dolgushin, Fedor M.'
'Skabitsky, Ivan V.'
'Popova, Alexandra E.'

_publ_section_title
;
 Isomorphic substitution in molecular crystals and geometry of hypervalent
 tellurium: comments inspired by a case study of RMeTeI2 and
 [RMe2Te]+I&#x2212; (R = Ph, Fc)
;
_journal_issue 31
_journal_name_full 'New Journal of Chemistry'
_journal_page_first 12225
_journal_paper_doi 10.1039/C9NJ02318F
_journal_volume 43
_journal_year 2019
_chemical_formula_moiety 'C12 H15 Fe Te, I'
_chemical_formula_sum 'C12.02 H14.77 Fe I Te'
_chemical_formula_weight 469.65
_chemical_name_systematic 'dimethyl- ferrocenyl-telluronium iodide'
_space_group_crystal_system monoclinic
_space_group_IT_number 15
_space_group_name_Hall '-C 2yc'
_space_group_name_H-M_alt 'C 1 2/c 1'
_symmetry_space_group_name_Hall '-C 2yc'
_symmetry_space_group_name_H-M 'C 1 2/c 1'
_atom_sites_solution_hydrogens geom
_atom_sites_solution_primary dual
_audit_creation_date 2019-06-23
_audit_creation_method
;
Olex2 1.2
(compiled 2016.11.07 svn.r3352 for OlexSys, GUI svn.r5261)
;
_audit_update_record
;
2019-06-23 deposited with the CCDC.    2019-07-02 downloaded from the CCDC.
;
_cell_angle_alpha 90
_cell_angle_beta 101.159(4)
_cell_angle_gamma 90
_cell_formula_units_Z 8
_cell_length_a 31.555(4)
_cell_length_b 9.3443(12)
_cell_length_c 9.5274(12)
_cell_measurement_reflns_used 4455
_cell_measurement_temperature 296
_cell_measurement_theta_max 24.580
_cell_measurement_theta_min 2.276
_cell_volume 2756.1(6)
_computing_cell_refinement 'SAINT v8.37A (Bruker, 2015)'
_computing_data_reduction 'SAINT v8.37A (Bruker, 2015)'
_computing_molecular_graphics 'Olex2 (Dolomanov et al., 2009)'
_computing_publication_material 'Olex2 (Dolomanov et al., 2009)'
_computing_structure_refinement 'ShelXL (Sheldrick, 2015)'
_computing_structure_solution 'ShelXT (Sheldrick, 2015)'
_diffrn_ambient_temperature 296
_diffrn_measured_fraction_theta_full 0.999
_diffrn_measured_fraction_theta_max 0.995
_diffrn_measurement_device_type 'Bruker APEX-II CCD'
_diffrn_measurement_method '\f and \w scans'
_diffrn_radiation_type MoK\a
_diffrn_radiation_wavelength 0.71073
_diffrn_reflns_av_R_equivalents 0.0808
_diffrn_reflns_av_unetI/netI 0.0571
_diffrn_reflns_Laue_measured_fraction_full 0.999
_diffrn_reflns_Laue_measured_fraction_max 0.995
_diffrn_reflns_limit_h_max 42
_diffrn_reflns_limit_h_min -42
_diffrn_reflns_limit_k_max 12
_diffrn_reflns_limit_k_min -12
_diffrn_reflns_limit_l_max 12
_diffrn_reflns_limit_l_min -12
_diffrn_reflns_number 25348
_diffrn_reflns_point_group_measured_fraction_full 0.999
_diffrn_reflns_point_group_measured_fraction_max 0.995
_diffrn_reflns_theta_full 25.242
_diffrn_reflns_theta_max 28.998
_diffrn_reflns_theta_min 2.277
_diffrn_standards_number 0
_exptl_absorpt_coefficient_mu 5.378
_exptl_absorpt_correction_T_max 0.7458
_exptl_absorpt_correction_T_min 0.5090
_exptl_absorpt_correction_type multi-scan
_exptl_absorpt_process_details
;
SADABS-2016/2 (Bruker,2016/2) was used for absorption correction.
wR2(int) was 0.1127 before and 0.0687 after correction.
The Ratio of minimum to maximum transmission is 0.6825.
The \l/2 correction factor is Not present.
;
_exptl_crystal_colour yellow
_exptl_crystal_colour_primary yellow
_exptl_crystal_density_diffrn 2.264
_exptl_crystal_description prism
_exptl_crystal_F_000 1743
_exptl_crystal_recrystallization_method 'recrystallized from CH2Cl2 / hexane'
_exptl_crystal_size_max 0.14
_exptl_crystal_size_mid 0.08
_exptl_crystal_size_min 0.04
_refine_diff_density_max 0.653
_refine_diff_density_min -0.603
_refine_diff_density_rms 0.147
_refine_ls_extinction_coef 0.00020(2)
_refine_ls_extinction_expression Fc^*^=kFc[1+0.001xFc^2^\l^3^/sin(2\q)]^-1/4^
_refine_ls_extinction_method 'SHELXL-2017/1 (Sheldrick 2017)'
_refine_ls_goodness_of_fit_ref 1.043
_refine_ls_hydrogen_treatment constr
_refine_ls_matrix_type full
_refine_ls_number_parameters 139
_refine_ls_number_reflns 3648
_refine_ls_number_restraints 0
_refine_ls_restrained_S_all 1.043
_refine_ls_R_factor_all 0.0740
_refine_ls_R_factor_gt 0.0411
_refine_ls_shift/su_max 0.002
_refine_ls_shift/su_mean 0.000
_refine_ls_structure_factor_coef Fsqd
_refine_ls_weighting_details 'w=1/[\s^2^(Fo^2^)+(0.0110P)^2^+7.6290P] where P=(Fo^2^+2Fc^2^)/3'
_refine_ls_weighting_scheme calc
_refine_ls_wR_factor_gt 0.0544
_refine_ls_wR_factor_ref 0.0619
_reflns_Friedel_coverage 0.000
_reflns_number_gt 2601
_reflns_number_total 3648
_reflns_threshold_expression 'I > 2\s(I)'
_cod_data_source_file c9nj02318f2.cif
_cod_data_source_block 1
_cod_depositor_comments 'Adding full bibliography for 7058560--7058563.cif.'
_cod_database_code 7058563
_shelx_space_group_comment
;
The symmetry employed for this shelxl refinement is uniquely defined
by the following loop, which should always be used as a source of
symmetry information in preference to the above space-group names.
They are only intended as comments.
;
_olex2_refinement_description
;
1. Fixed Uiso
 At 1.2 times of:
  All C(H) groups
 At 1.5 times of:
  All C(H,H,H) groups
2.a Aromatic/amide H refined with riding coordinates:
 C7(H7), C4(H4), C6(H6), C12(H12), C5(H5), C8(H8), C9(H9), C11(H11), C10(H10)
2.b Idealised Me refined as rotating group:
 C2(H2A,H2B,H2C), C1(H1A,H1B,H1C)
;
_shelx_shelxl_version_number 2017/1
_olex2_submission_special_instructions 'No special instructions were received'

loop_
_space_group_symop_operation_xyz
'x, y, z'
'-x, y, -z+1/2'
'x+1/2, y+1/2, z'
'-x+1/2, y+1/2, -z+1/2'
'-x, -y, -z'
'x, -y, z-1/2'
'-x+1/2, -y+1/2, -z'
'x+1/2, -y+1/2, z-1/2'

loop_
_atom_site_label
_atom_site_type_symbol
_atom_site_fract_x
_atom_site_fract_y
_atom_site_fract_z
_atom_site_U_iso_or_equiv
_atom_site_adp_type
_atom_site_occupancy
_atom_site_site_symmetry_order
_atom_site_calc_flag
_atom_site_refinement_flags_posn
Te1 Te 0.55520(2) 0.16246(3) 0.45275(3) 0.03130(11) Uani 1 1 d .
I1 I 0.44089(2) 0.22211(4) 0.43677(4) 0.04323(12) Uani 1 1 d .
Fe1 Fe 0.67039(3) 0.26171(8) 0.61787(8) 0.0405(2) Uani 1 1 d .
C3 C 0.62328(15) 0.1549(5) 0.4837(5) 0.0333(11) Uani 1 1 d .
C2 C 0.55218(19) 0.3879(5) 0.4276(6) 0.0508(15) Uani 1 1 d .
H2A H 0.573124 0.431945 0.501511 0.076 Uiso 1 1 calc GR
H2B H 0.523809 0.420866 0.434155 0.076 Uiso 1 1 calc GR
H2C H 0.558234 0.413050 0.335793 0.076 Uiso 1 1 calc GR
C7 C 0.64824(17) 0.2359(6) 0.4026(5) 0.0425(13) Uani 1 1 d .
H7 H 0.637749 0.306724 0.336442 0.051 Uiso 1 1 calc R
C1 C 0.55211(18) 0.1617(6) 0.6721(5) 0.0520(15) Uani 1 1 d .
H1A H 0.580289 0.142769 0.727855 0.078 Uiso 1 1 calc GR
H1B H 0.532402 0.088732 0.689920 0.078 Uiso 1 1 calc GR
H1C H 0.542229 0.253298 0.698201 0.078 Uiso 1 1 calc GR
C4 C 0.65155(19) 0.0566(6) 0.5696(6) 0.0503(15) Uani 1 1 d .
H4 H 0.643948 -0.010403 0.632538 0.060 Uiso 1 1 calc R
C6 C 0.69128(17) 0.1908(7) 0.4395(6) 0.0532(16) Uani 1 1 d .
H6 H 0.714399 0.227459 0.403361 0.064 Uiso 1 1 calc R
C12 C 0.6672(2) 0.4727(7) 0.6698(7) 0.0645(19) Uani 1 1 d .
H12 H 0.655390 0.545414 0.607835 0.077 Uiso 1 1 calc R
C5 C 0.69334(19) 0.0798(7) 0.5412(7) 0.0583(17) Uani 1 1 d .
H5 H 0.718144 0.030083 0.582722 0.070 Uiso 1 1 calc R
C8 C 0.6454(2) 0.3908(8) 0.7537(7) 0.067(2) Uani 1 1 d .
H8 H 0.616210 0.399329 0.756989 0.081 Uiso 1 1 calc R
C9 C 0.6737(3) 0.2944(8) 0.8321(7) 0.079(2) Uani 1 1 d .
H9 H 0.667319 0.227437 0.897065 0.094 Uiso 1 1 calc R
C11 C 0.7098(2) 0.4273(8) 0.6941(8) 0.070(2) Uani 1 1 d .
H11 H 0.731459 0.464129 0.651020 0.084 Uiso 1 1 calc R
C10 C 0.7144(3) 0.3171(9) 0.7943(8) 0.082(2) Uani 1 1 d .
H10 H 0.739774 0.267428 0.830049 0.098 Uiso 1 1 calc R

loop_
_atom_site_aniso_label
_atom_site_aniso_U_11
_atom_site_aniso_U_22
_atom_site_aniso_U_33
_atom_site_aniso_U_23
_atom_site_aniso_U_13
_atom_site_aniso_U_12
Te1 0.03206(18) 0.03149(19) 0.03091(18) -0.00312(15) 0.00751(14) -0.00196(15)
I1 0.0471(2) 0.0427(2) 0.0396(2) -0.00030(17) 0.00787(17) -0.00087(17)
Fe1 0.0386(5) 0.0396(5) 0.0405(4) -0.0063(4) 0.0005(4) -0.0030(4)
C3 0.033(3) 0.033(3) 0.033(3) -0.005(2) 0.006(2) 0.002(2)
C2 0.061(4) 0.029(3) 0.064(4) -0.004(3) 0.016(3) 0.002(3)
C7 0.037(3) 0.058(4) 0.031(3) -0.005(3) 0.003(2) -0.002(3)
C1 0.059(4) 0.070(4) 0.030(3) -0.003(3) 0.015(3) -0.003(3)
C4 0.053(4) 0.035(3) 0.057(4) -0.006(3) -0.004(3) 0.003(3)
C6 0.028(3) 0.071(5) 0.062(4) -0.017(3) 0.014(3) -0.006(3)
C12 0.082(5) 0.039(4) 0.071(5) -0.021(3) 0.011(4) -0.004(4)
C5 0.038(3) 0.053(4) 0.076(5) -0.015(4) -0.008(3) 0.019(3)
C8 0.068(5) 0.072(5) 0.064(5) -0.038(4) 0.019(4) -0.017(4)
C9 0.123(7) 0.075(5) 0.031(3) -0.010(3) -0.002(4) -0.021(5)
C11 0.056(5) 0.070(5) 0.085(5) -0.031(4) 0.015(4) -0.024(4)
C10 0.078(6) 0.077(6) 0.072(5) -0.027(4) -0.033(4) 0.005(4)

loop_
_atom_type_symbol
_atom_type_description
_atom_type_scat_dispersion_real
_atom_type_scat_dispersion_imag
_atom_type_scat_source
C C 0.0033 0.0016 'International Tables Vol C Tables 4.2.6.8 and 6.1.1.4'
H H 0.0000 0.0000 'International Tables Vol C Tables 4.2.6.8 and 6.1.1.4'
Fe Fe 0.3463 0.8444 'International Tables Vol C Tables 4.2.6.8 and 6.1.1.4'
I I -0.4742 1.8119 'International Tables Vol C Tables 4.2.6.8 and 6.1.1.4'
Te Te -0.5308 1.6751 'International Tables Vol C Tables 4.2.6.8 and 6.1.1.4'

loop_
_geom_angle_atom_site_label_1
_geom_angle_atom_site_label_2
_geom_angle_atom_site_label_3
_geom_angle
C3 Te1 C2 94.1(2)
C3 Te1 C1 95.9(2)
C1 Te1 C2 96.0(2)
C3 Fe1 C7 40.88(19)
C3 Fe1 C4 41.1(2)
C3 Fe1 C6 68.4(2)
C3 Fe1 C12 124.4(2)
C3 Fe1 C5 68.3(2)
C3 Fe1 C8 111.4(2)
C3 Fe1 C9 126.4(3)
C3 Fe1 C11 157.7(3)
C3 Fe1 C10 161.7(3)
C4 Fe1 C7 68.5(2)
C4 Fe1 C6 68.5(2)
C4 Fe1 C12 160.1(3)
C4 Fe1 C5 40.6(2)
C4 Fe1 C8 124.7(3)
C4 Fe1 C9 108.8(3)
C6 Fe1 C7 40.0(2)
C12 Fe1 C7 109.5(3)
C12 Fe1 C6 123.6(3)
C12 Fe1 C9 67.0(3)
C5 Fe1 C7 67.6(2)
C5 Fe1 C6 40.5(2)
C5 Fe1 C12 158.6(3)
C5 Fe1 C9 121.9(3)
C8 Fe1 C7 127.4(3)
C8 Fe1 C6 161.0(3)
C8 Fe1 C12 39.7(2)
C8 Fe1 C5 158.5(3)
C8 Fe1 C9 39.6(3)
C9 Fe1 C7 163.3(3)
C9 Fe1 C6 155.9(3)
C11 Fe1 C7 121.0(3)
C11 Fe1 C4 158.8(3)
C11 Fe1 C6 105.7(3)
C11 Fe1 C12 39.8(3)
C11 Fe1 C5 122.0(3)
C11 Fe1 C8 66.8(3)
C11 Fe1 C9 67.6(3)
C11 Fe1 C10 40.1(3)
C10 Fe1 C7 154.8(3)
C10 Fe1 C4 123.4(3)
C10 Fe1 C6 119.4(3)
C10 Fe1 C12 67.1(3)
C10 Fe1 C5 106.0(3)
C10 Fe1 C8 67.1(3)
C10 Fe1 C9 40.6(3)
Fe1 C3 Te1 132.4(2)
C7 C3 Te1 124.1(4)
C7 C3 Fe1 70.4(3)
C7 C3 C4 107.7(5)
C4 C3 Te1 127.5(4)
C4 C3 Fe1 69.7(3)
Te1 C2 H2A 109.5
Te1 C2 H2B 109.5
Te1 C2 H2C 109.5
H2A C2 H2B 109.5
H2A C2 H2C 109.5
H2B C2 H2C 109.5
Fe1 C7 H7 127.1
C3 C7 Fe1 68.7(3)
C3 C7 H7 125.8
C6 C7 Fe1 70.0(3)
C6 C7 C3 108.4(5)
C6 C7 H7 125.8
Te1 C1 H1A 109.5
Te1 C1 H1B 109.5
Te1 C1 H1C 109.5
H1A C1 H1B 109.5
H1A C1 H1C 109.5
H1B C1 H1C 109.5
Fe1 C4 H4 126.1
C3 C4 Fe1 69.2(3)
C3 C4 H4 126.4
C5 C4 Fe1 69.9(3)
C5 C4 C3 107.2(5)
C5 C4 H4 126.4
Fe1 C6 H6 126.1
C7 C6 Fe1 70.0(3)
C7 C6 H6 126.1
C7 C6 C5 107.8(5)
C5 C6 Fe1 69.4(3)
C5 C6 H6 126.1
Fe1 C12 H12 125.8
C8 C12 Fe1 70.1(4)
C8 C12 H12 126.0
C11 C12 Fe1 69.7(4)
C11 C12 H12 126.0
C11 C12 C8 108.1(7)
Fe1 C5 H5 126.3
C4 C5 Fe1 69.5(3)
C4 C5 C6 108.9(5)
C4 C5 H5 125.6
C6 C5 Fe1 70.2(3)
C6 C5 H5 125.6
Fe1 C8 H8 125.4
C12 C8 Fe1 70.2(4)
C12 C8 H8 125.4
C9 C8 Fe1 70.5(4)
C9 C8 C12 109.2(7)
C9 C8 H8 125.4
Fe1 C9 H9 126.0
C8 C9 Fe1 69.9(4)
C8 C9 H9 126.6
C8 C9 C10 106.9(7)
C10 C9 Fe1 69.1(4)
C10 C9 H9 126.6
Fe1 C11 H11 125.2
C12 C11 Fe1 70.5(4)
C12 C11 H11 125.9
C12 C11 C10 108.2(7)
C10 C11 Fe1 70.0(4)
C10 C11 H11 125.9
Fe1 C10 H10 125.3
C9 C10 Fe1 70.3(4)
C9 C10 H10 126.2
C11 C10 Fe1 69.9(4)
C11 C10 C9 107.7(7)
C11 C10 H10 126.2

loop_
_geom_bond_atom_site_label_1
_geom_bond_atom_site_label_2
_geom_bond_distance
Te1 C3 2.112(5)
Te1 C2 2.121(5)
Te1 C1 2.111(5)
Fe1 C3 2.026(5)
Fe1 C7 2.049(5)
Fe1 C4 2.033(5)
Fe1 C6 2.048(6)
Fe1 C12 2.039(6)
Fe1 C5 2.038(6)
Fe1 C8 2.037(6)
Fe1 C9 2.046(6)
Fe1 C11 2.029(6)
Fe1 C10 2.031(6)
C3 C7 1.423(7)
C3 C4 1.424(7)
C2 H2A 0.9600
C2 H2B 0.9600
C2 H2C 0.9600
C7 H7 0.9300
C7 C6 1.400(7)
C1 H1A 0.9600
C1 H1B 0.9600
C1 H1C 0.9600
C4 H4 0.9300
C4 C5 1.413(8)
C6 H6 0.9300
C6 C5 1.413(8)
C12 H12 0.9300
C12 C8 1.383(9)
C12 C11 1.383(9)
C5 H5 0.9300
C8 H8 0.9300
C8 C9 1.383(9)
C9 H9 0.9300
C9 C10 1.415(10)
C11 H11 0.9300
C11 C10 1.393(9)
C10 H10 0.9300

loop_
_geom_torsion_atom_site_label_1
_geom_torsion_atom_site_label_2
_geom_torsion_atom_site_label_3
_geom_torsion_atom_site_label_4
_geom_torsion
Te1 C3 C7 Fe1 128.5(3)
Te1 C3 C7 C6 -172.6(4)
Te1 C3 C4 Fe1 -128.5(4)
Te1 C3 C4 C5 171.7(4)
Fe1 C3 C7 C6 58.9(4)
Fe1 C3 C4 C5 -59.8(4)
Fe1 C7 C6 C5 59.3(4)
Fe1 C4 C5 C6 -59.3(4)
Fe1 C6 C5 C4 58.9(4)
Fe1 C12 C8 C9 60.0(5)
Fe1 C12 C11 C10 -60.1(5)
Fe1 C8 C9 C10 59.5(5)
Fe1 C9 C10 C11 60.1(5)
Fe1 C11 C10 C9 -60.4(5)
C3 C7 C6 Fe1 -58.1(4)
C3 C7 C6 C5 1.2(6)
C3 C4 C5 Fe1 59.4(4)
C3 C4 C5 C6 0.1(6)
C7 C3 C4 Fe1 60.5(3)
C7 C3 C4 C5 0.7(6)
C7 C6 C5 Fe1 -59.7(4)
C7 C6 C5 C4 -0.8(7)
C4 C3 C7 Fe1 -60.0(3)
C4 C3 C7 C6 -1.1(6)
C12 C8 C9 Fe1 -59.8(4)
C12 C8 C9 C10 -0.3(7)
C12 C11 C10 Fe1 60.5(4)
C12 C11 C10 C9 0.1(8)
C8 C12 C11 Fe1 59.8(4)
C8 C12 C11 C10 -0.3(7)
C8 C9 C10 Fe1 -60.0(4)
C8 C9 C10 C11 0.2(8)
C11 C12 C8 Fe1 -59.6(4)
C11 C12 C8 C9 0.4(7)
